data_4071403
loop_
_publ_author_name
'Brunner, Henri'
'Muschiol, Manfred'
'Tsuno, Takashi'
'Takahashi, Takemoto'
'Zabel, Manfred'

_publ_section_title
;
 Pyramidal Stability of Chiral-at-Metal Half-Sandwich 16-Electron
 Fragments [CpRu(P&#x2212;P&#x2032;)]
;
_journal_issue 14
_journal_name_full Organometallics
_journal_page_first 3514
_journal_paper_doi 10.1021/om800148r
_journal_volume 27
_journal_year 2008
_chemical_compound_source 'see text'
_chemical_formula_moiety 'C41 H35 P2 Rh, C6 H6'
_chemical_formula_structural 'C41 H35 P2 Rh, C6 H6'
_chemical_formula_sum 'C47 H41 P2 Rh'
_chemical_formula_weight 770.65
_chemical_name_systematic ?
_space_group_IT_number 2
_symmetry_cell_setting triclinic
_symmetry_Int_Tables_number 2
_symmetry_space_group_name_Hall '-P 1'
_symmetry_space_group_name_H-M 'P -1'
_atom_sites_solution_hydrogens geom
_atom_sites_solution_primary direct
_atom_sites_solution_secondary difmap
_cell_angle_alpha 90.769(11)
_cell_angle_beta 99.159(11)
_cell_angle_gamma 98.058(11)
_cell_formula_units_Z 2
_cell_length_a 10.2753(9)
_cell_length_b 11.0726(11)
_cell_length_c 17.1524(17)
_cell_measurement_reflns_used 8000
_cell_measurement_temperature 297
_cell_measurement_theta_max 25.84
_cell_measurement_theta_min 2.52
_cell_volume 1906.3(3)
_computing_cell_refinement 'STOE (1998)'
_computing_data_collection 'STOE (1998)'
_computing_data_reduction 'STOE (1998)'
_computing_molecular_graphics 'PLATON (Spek, 1990)'
_computing_publication_material 'PLATON (Spek, 2003)'
_computing_structure_refinement 'SHELXL-97 (Sheldrick, 1997)'
_computing_structure_solution 'SIR-97 (Altomare, 1999)'
_diffrn_ambient_temperature 297(1)
_diffrn_measured_fraction_theta_full 0.958
_diffrn_measured_fraction_theta_max 0.958
_diffrn_measurement_device_type 'STOE-IPDS diffractometer'
_diffrn_measurement_method rotation
_diffrn_radiation_monochromator graphite
_diffrn_radiation_source 'fine-focus sealed tube'
_diffrn_radiation_type 'Mo K\a'
_diffrn_radiation_wavelength 0.71073
_diffrn_reflns_av_R_equivalents 0.0673
_diffrn_reflns_av_sigmaI/netI 0.0427
_diffrn_reflns_limit_h_max 12
_diffrn_reflns_limit_h_min -12
_diffrn_reflns_limit_k_max 13
_diffrn_reflns_limit_k_min -13
_diffrn_reflns_limit_l_max 20
_diffrn_reflns_limit_l_min -20
_diffrn_reflns_number 32327
_diffrn_reflns_reduction_process
;
;
_diffrn_reflns_theta_full 25.84
_diffrn_reflns_theta_max 25.84
_diffrn_reflns_theta_min 2.52
_diffrn_standards_decay_% 0
_diffrn_standards_interval_count 0
_diffrn_standards_interval_time 0
_diffrn_standards_number 0
_exptl_absorpt_coefficient_mu 0.564
_exptl_absorpt_correction_T_max 0.9098
_exptl_absorpt_correction_T_min 0.7634
_exptl_absorpt_correction_type analytical
_exptl_absorpt_process_details 'analytical from crystal shape (X-SHAPE, X-RED. STOE, 1996)'
_exptl_crystal_colour brown
_exptl_crystal_density_diffrn 1.343
_exptl_crystal_density_method 'Not Measured'
_exptl_crystal_description prism
_exptl_crystal_F_000 796
_exptl_crystal_size_max 0.40
_exptl_crystal_size_mid 0.34
_exptl_crystal_size_min 0.22
_refine_diff_density_max 0.752
_refine_diff_density_min -0.300
_refine_diff_density_rms 0.084
_refine_ls_extinction_method none
_refine_ls_goodness_of_fit_ref 0.982
_refine_ls_hydrogen_treatment constr
_refine_ls_matrix_type full
_refine_ls_number_parameters 451
_refine_ls_number_reflns 7056
_refine_ls_number_restraints 0
_refine_ls_restrained_S_all 0.982
_refine_ls_R_factor_all 0.0450
_refine_ls_R_factor_gt 0.0373
_refine_ls_shift/su_max 0.002
_refine_ls_shift/su_mean 0.000
_refine_ls_structure_factor_coef Fsqd
_refine_ls_weighting_details 'calc w=1/[\s^2^(Fo^2^)+(0.0636P)^2^]         where P=(Fo^2^+2Fc^2^)/3'
_refine_ls_weighting_scheme calc
_refine_ls_wR_factor_gt 0.0909
_refine_ls_wR_factor_ref 0.0934
_reflns_number_gt 5743
_reflns_number_total 7056
_reflns_threshold_expression I>2\s(I)
_cod_data_source_file om800148r-file006.cif
_cod_data_source_block g206
_cod_depositor_comments
;
The following automatic conversions were performed:

'_symmetry_cell_setting' value 'Triclinic' changed to 'triclinic'
according to /home/saulius/struct/CIF-dictionaries/cif_core.dic
dictionary named 'cif_core.dic' version 2.4.1 from 2010-06-29.

Automatic conversion script
Id: cif_fix_values 1715 2011-07-08 13:25:40Z adriana 
;
_cod_database_code 4071403

loop_
_symmetry_equiv_pos_site_id
_symmetry_equiv_pos_as_xyz
1 x,y,z
2 -x,-y,-z

loop_
_atom_site_aniso_label
_atom_site_aniso_U_11
_atom_site_aniso_U_22
_atom_site_aniso_U_33
_atom_site_aniso_U_23
_atom_site_aniso_U_13
_atom_site_aniso_U_12
Rh1 0.0377(1) 0.0392(1) 0.0489(1) -0.0023(1) 0.0063(1) 0.0031(1)
P1 0.0380(3) 0.0478(3) 0.0401(3) -0.0003(3) 0.0059(3) 0.0055(3)
P2 0.0380(3) 0.0431(3) 0.0414(3) 0.0002(3) 0.0063(3) 0.0041(2)
C1 0.121(4) 0.0511(18) 0.088(3) 0.0089(19) 0.032(3) -0.017(2)
C2 0.059(2) 0.0421(16) 0.169(5) 0.028(2) 0.003(3) 0.0037(14)
C3 0.120(4) 0.0443(17) 0.126(4) -0.023(2) 0.054(3) -0.005(2)
C4 0.092(3) 0.061(2) 0.110(3) -0.006(2) -0.030(3) -0.023(2)
C5 0.058(2) 0.0526(19) 0.176(5) -0.002(3) 0.037(3) -0.0095(16)
C6 0.0407(13) 0.0464(13) 0.0517(15) -0.0003(12) 0.0063(11) 0.0044(10)
C7 0.0536(16) 0.0525(15) 0.0531(16) 0.0028(13) 0.0119(12) 0.0067(12)
C8 0.069(2) 0.0638(19) 0.067(2) -0.0124(16) 0.0216(16) 0.0041(15)
C9 0.069(2) 0.0450(16) 0.103(3) -0.0136(18) 0.0225(19) 0.0052(14)
C10 0.069(2) 0.0436(15) 0.098(3) 0.0090(17) 0.0044(18) 0.0077(14)
C11 0.0587(18) 0.0538(16) 0.0605(18) 0.0051(14) 0.0012(13) 0.0063(13)
C12 0.0392(13) 0.0588(15) 0.0470(15) -0.0073(13) 0.0032(11) 0.0102(11)
C13 0.0444(15) 0.089(2) 0.0520(16) -0.0045(16) 0.0082(12) 0.0108(14)
C14 0.0406(16) 0.119(3) 0.071(2) -0.015(2) 0.0087(14) 0.0074(17)
C15 0.050(2) 0.165(4) 0.078(3) -0.050(3) -0.0053(17) 0.016(2)
C16 0.056(2) 0.201(5) 0.060(2) -0.050(3) 0.0003(17) 0.022(3)
C17 0.0478(17) 0.134(3) 0.0523(18) -0.023(2) 0.0071(14) 0.0163(19)
C18 0.0371(13) 0.0786(19) 0.0431(14) 0.0089(14) 0.0041(11) 0.0062(13)
C19 0.0458(16) 0.095(2) 0.0584(18) -0.0027(17) 0.0117(13) 0.0127(15)
C20 0.0465(18) 0.141(4) 0.063(2) -0.008(2) 0.0148(15) 0.016(2)
C21 0.0462(18) 0.166(5) 0.064(2) 0.018(3) 0.0178(16) 0.004(2)
C22 0.058(2) 0.122(3) 0.075(2) 0.031(2) 0.0117(18) -0.009(2)
C23 0.0464(16) 0.088(2) 0.0553(17) 0.0158(16) 0.0025(13) -0.0018(15)
C24 0.0508(15) 0.0482(14) 0.0436(14) 0.0021(12) 0.0091(11) 0.0098(11)
C25 0.0564(17) 0.0641(17) 0.0534(17) 0.0010(14) 0.0159(13) 0.0083(13)
C26 0.071(2) 0.090(2) 0.0533(18) 0.0027(17) 0.0233(16) 0.0134(18)
C27 0.086(2) 0.083(2) 0.0418(16) -0.0019(16) 0.0120(15) 0.0250(19)
C28 0.068(2) 0.075(2) 0.0486(17) -0.0076(15) -0.0050(14) 0.0119(16)
C29 0.0524(16) 0.0671(18) 0.0482(16) -0.0033(14) 0.0074(12) 0.0029(13)
C30 0.0351(12) 0.0469(13) 0.0528(15) -0.0014(12) 0.0055(10) 0.0039(10)
C31 0.0668(19) 0.0599(17) 0.0572(17) 0.0080(15) 0.0093(14) 0.0157(14)
C32 0.074(2) 0.0657(19) 0.079(2) 0.0132(18) 0.0019(17) 0.0256(17)
C33 0.0565(18) 0.0566(17) 0.095(3) -0.0064(18) -0.0007(17) 0.0166(14)
C34 0.0634(19) 0.073(2) 0.077(2) -0.0234(18) 0.0122(16) 0.0157(16)
C35 0.0524(16) 0.0659(18) 0.0591(18) -0.0064(15) 0.0038(13) 0.0137(13)
C36 0.0440(13) 0.0505(14) 0.0401(13) 0.0000(12) 0.0031(10) 0.0013(11)
C37 0.0497(15) 0.0525(15) 0.0632(18) -0.0033(14) 0.0082(13) 0.0023(12)
C38 0.073(2) 0.0492(16) 0.077(2) -0.0018(15) 0.0091(17) -0.0017(14)
C39 0.087(2) 0.062(2) 0.066(2) 0.0017(17) 0.0190(18) -0.0216(17)
C40 0.077(2) 0.082(2) 0.086(3) 0.005(2) 0.040(2) -0.0056(18)
C41 0.0643(19) 0.0615(17) 0.073(2) 0.0027(16) 0.0307(16) 0.0032(14)
C51 0.094(3) 0.130(5) 0.134(5) 0.046(4) 0.039(3) 0.012(3)
C52 0.103(4) 0.174(6) 0.103(4) -0.001(4) 0.045(3) 0.002(4)
C53 0.087(3) 0.116(4) 0.150(5) -0.018(4) 0.035(3) -0.003(3)
C54 0.092(3) 0.108(4) 0.136(5) 0.028(4) 0.019(3) 0.012(3)
C55 0.104(4) 0.148(5) 0.083(3) 0.011(3) 0.012(3) 0.010(3)
C56 0.093(3) 0.109(4) 0.128(4) -0.006(3) 0.026(3) 0.019(3)

loop_
_atom_site_label
_atom_site_type_symbol
_atom_site_thermal_displace_type
_atom_site_fract_x
_atom_site_fract_y
_atom_site_fract_z
_atom_site_occupancy
_atom_site_U_iso_or_equiv
_atom_site_calc_flag
_atom_site_refinement_flags
Rh1 Rh Uani 0.92790(2) 0.37285(2) 0.77006(1) 1.000 0.0423(1) . .
P1 P Uani 0.97158(6) 0.21818(6) 0.84483(4) 1.000 0.0421(2) . .
P2 P Uani 0.73231(6) 0.28801(6) 0.70360(4) 1.000 0.0410(2) . .
C1 C Uani 1.0199(5) 0.5308(3) 0.7012(3) 1.000 0.0878(18) . .
C2 C Uani 0.9217(4) 0.5676(3) 0.7390(4) 1.000 0.0919(19) . .
C3 C Uani 0.9642(5) 0.5687(3) 0.8195(3) 1.000 0.095(2) . .
C4 C Uani 1.0819(5) 0.5217(4) 0.8306(3) 1.000 0.0962(16) . .
C5 C Uani 1.1177(4) 0.5030(3) 0.7580(4) 1.000 0.0953(19) . .
C6 C Uani 1.0095(3) 0.0755(2) 0.80319(16) 1.000 0.0466(8) . .
C7 C Uani 1.0046(3) 0.0627(3) 0.72216(17) 1.000 0.0528(9) . .
C8 C Uani 1.0371(3) -0.0413(3) 0.6893(2) 1.000 0.0661(11) . .
C9 C Uani 1.0761(3) -0.1327(3) 0.7370(3) 1.000 0.0718(13) . .
C10 C Uani 1.0847(3) -0.1204(3) 0.8171(2) 1.000 0.0712(13) . .
C11 C Uani 1.0525(3) -0.0171(3) 0.85025(19) 1.000 0.0588(10) . .
C12 C Uani 1.1276(3) 0.2578(3) 0.91613(16) 1.000 0.0485(8) . .
C13 C Uani 1.2466(3) 0.2752(3) 0.88564(18) 1.000 0.0617(10) . .
C14 C Uani 1.3664(3) 0.3110(4) 0.9339(2) 1.000 0.0775(13) . .
C15 C Uani 1.3712(4) 0.3281(5) 1.0131(2) 1.000 0.0999(18) . .
C16 C Uani 1.2556(4) 0.3062(6) 1.0450(2) 1.000 0.1068(19) . .
C17 C Uani 1.1344(3) 0.2710(4) 0.99662(19) 1.000 0.0781(13) . .
C18 C Uani 0.8483(3) 0.1741(3) 0.91023(16) 1.000 0.0534(9) . .
C19 C Uani 0.8051(3) 0.2692(4) 0.94752(19) 1.000 0.0659(10) . .
C20 C Uani 0.7121(3) 0.2482(5) 0.9979(2) 1.000 0.0827(16) . .
C21 C Uani 0.6595(4) 0.1304(5) 1.0101(2) 1.000 0.0921(19) . .
C22 C Uani 0.6995(4) 0.0349(5) 0.9734(2) 1.000 0.0868(14) . .
C23 C Uani 0.7948(3) 0.0554(3) 0.92314(18) 1.000 0.0649(10) . .
C24 C Uani 0.7245(3) 0.2455(2) 0.59799(15) 1.000 0.0471(8) . .
C25 C Uani 0.8377(3) 0.2731(3) 0.56308(18) 1.000 0.0573(10) . .
C26 C Uani 0.8337(4) 0.2444(3) 0.48381(19) 1.000 0.0698(11) . .
C27 C Uani 0.7185(4) 0.1878(3) 0.43899(18) 1.000 0.0689(11) . .
C28 C Uani 0.6056(3) 0.1597(3) 0.47260(18) 1.000 0.0654(11) . .
C29 C Uani 0.6090(3) 0.1880(3) 0.55206(17) 1.000 0.0566(10) . .
C30 C Uani 0.6175(2) 0.4039(2) 0.69828(16) 1.000 0.0453(8) . .
C31 C Uani 0.5640(3) 0.4514(3) 0.62859(19) 1.000 0.0607(10) . .
C32 C Uani 0.4878(4) 0.5456(3) 0.6289(2) 1.000 0.0725(11) . .
C33 C Uani 0.4616(3) 0.5908(3) 0.6982(2) 1.000 0.0701(13) . .
C34 C Uani 0.5125(3) 0.5437(3) 0.7680(2) 1.000 0.0707(11) . .
C35 C Uani 0.5922(3) 0.4522(3) 0.76838(19) 1.000 0.0593(10) . .
C36 C Uani 0.6301(3) 0.1502(2) 0.73317(15) 1.000 0.0458(8) . .
C37 C Uani 0.6660(3) 0.0365(3) 0.71898(18) 1.000 0.0558(9) . .
C38 C Uani 0.5938(4) -0.0689(3) 0.7396(2) 1.000 0.0678(11) . .
C39 C Uani 0.4825(4) -0.0642(3) 0.7745(2) 1.000 0.0741(12) . .
C40 C Uani 0.4468(4) 0.0469(4) 0.7894(2) 1.000 0.0804(14) . .
C41 C Uani 0.5188(3) 0.1534(3) 0.7687(2) 1.000 0.0647(11) . .
C51 C Uani 0.7649(5) 0.8494(6) 0.4332(4) 1.000 0.117(3) . .
C52 C Uani 0.7813(6) 0.7428(8) 0.3996(4) 1.000 0.125(3) . .
C53 C Uani 0.7926(5) 0.6447(6) 0.4445(4) 1.000 0.118(2) . .
C54 C Uani 0.7878(5) 0.6532(6) 0.5216(4) 1.000 0.112(2) . .
C55 C Uani 0.7729(5) 0.7605(6) 0.5559(3) 1.000 0.113(2) . .
C56 C Uani 0.7628(5) 0.8608(5) 0.5116(4) 1.000 0.109(2) . .
H1A H Uiso 1.01890 0.52610 0.64690 1.000 0.1060 calc R
H2A H Uiso 0.84080 0.58800 0.71430 1.000 0.1100 calc R
H3A H Uiso 0.92120 0.59600 0.85870 1.000 0.1140 calc R
H4A H Uiso 1.12960 0.50530 0.87910 1.000 0.1160 calc R
H5A H Uiso 1.19600 0.47580 0.74930 1.000 0.1140 calc R
H7 H Uiso 0.97930 0.12480 0.68970 1.000 0.0630 calc R
H8 H Uiso 1.03250 -0.04950 0.63480 1.000 0.0790 calc R
H9 H Uiso 1.09680 -0.20320 0.71470 1.000 0.0860 calc R
H10 H Uiso 1.11230 -0.18200 0.84920 1.000 0.0850 calc R
H11 H Uiso 1.05960 -0.00910 0.90490 1.000 0.0700 calc R
H13 H Uiso 1.24480 0.26230 0.83180 1.000 0.0740 calc R
H14 H Uiso 1.44460 0.32360 0.91240 1.000 0.0930 calc R
H15 H Uiso 1.45210 0.35440 1.04550 1.000 0.1190 calc R
H16 H Uiso 1.25890 0.31500 1.09930 1.000 0.1290 calc R
H17 H Uiso 1.05700 0.25620 1.01870 1.000 0.0940 calc R
H19 H Uiso 0.83940 0.34920 0.93850 1.000 0.0790 calc R
H20 H Uiso 0.68560 0.31320 1.02320 1.000 0.0990 calc R
H21 H Uiso 0.59640 0.11540 1.04350 1.000 0.1100 calc R
H22 H Uiso 0.66300 -0.04460 0.98180 1.000 0.1040 calc R
H23 H Uiso 0.82190 -0.01010 0.89870 1.000 0.0780 calc R
H25 H Uiso 0.91660 0.31110 0.59310 1.000 0.0690 calc R
H26 H Uiso 0.90970 0.26370 0.46090 1.000 0.0840 calc R
H27 H Uiso 0.71660 0.16830 0.38590 1.000 0.0830 calc R
H28 H Uiso 0.52710 0.12180 0.44210 1.000 0.0790 calc R
H29 H Uiso 0.53270 0.16800 0.57470 1.000 0.0680 calc R
H31 H Uiso 0.57910 0.42020 0.58080 1.000 0.0730 calc R
H32 H Uiso 0.45440 0.57810 0.58140 1.000 0.0870 calc R
H33 H Uiso 0.40960 0.65310 0.69800 1.000 0.0840 calc R
H34 H Uiso 0.49370 0.57320 0.81540 1.000 0.0850 calc R
H35 H Uiso 0.62900 0.42300 0.81630 1.000 0.0710 calc R
H37 H Uiso 0.74040 0.03170 0.69510 1.000 0.0670 calc R
H38 H Uiso 0.62020 -0.14400 0.72980 1.000 0.0810 calc R
H39 H Uiso 0.43270 -0.13550 0.78770 1.000 0.0890 calc R
H40 H Uiso 0.37290 0.05120 0.81380 1.000 0.0960 calc R
H41 H Uiso 0.49200 0.22810 0.77890 1.000 0.0780 calc R
H51 H Uiso 0.75480 0.91640 0.40180 1.000 0.1400 calc R
H52 H Uiso 0.78470 0.73710 0.34580 1.000 0.1510 calc R
H53 H Uiso 0.80380 0.57100 0.42170 1.000 0.1420 calc R
H54 H Uiso 0.79480 0.58490 0.55220 1.000 0.1350 calc R
H55 H Uiso 0.76970 0.76560 0.60970 1.000 0.1350 calc R
H56 H Uiso 0.75470 0.93530 0.53460 1.000 0.1300 calc R

loop_
_atom_type_symbol
_atom_type_description
_atom_type_scat_dispersion_real
_atom_type_scat_dispersion_imag
_atom_type_scat_source
Rh Rh -1.1178 0.9187 'International Tables Vol C Tables 4.2.6.8 and 6.1.1.4'
P P 0.1023 0.0942 'International Tables Vol C Tables 4.2.6.8 and 6.1.1.4'
H H 0.0000 0.0000 'International Tables Vol C Tables 4.2.6.8 and 6.1.1.4'
C C 0.0033 0.0016 'International Tables Vol C Tables 4.2.6.8 and 6.1.1.4'

loop_
_exptl_crystal_face_index_h_
_exptl_crystal_face_index_k
_exptl_crystal_face_index_l
_exptl_crystal_face_perp_dist
-1 -2 -3 0.2553
1 0 -2 0.1477
-2 2 3 0.0900
-1 -3 1 0.2548
-3 1 -1 0.1371
0 0 -1 0.2083
2 0 1 0.1470
1 -1 -2 0.1217

loop_
_geom_angle_atom_site_label_1
_geom_angle_atom_site_label_2
_geom_angle_atom_site_label_3
_geom_angle
_geom_angle_publ_flag
P1 Rh1 P2 98.17(3) yes
P1 Rh1 C1 144.51(13) yes
P1 Rh1 C2 157.40(17) yes
P1 Rh1 C3 121.97(13) yes
P1 Rh1 C4 100.59(12) yes
P1 Rh1 C5 111.94(13) yes
P2 Rh1 C1 110.30(13) yes
P2 Rh1 C2 99.82(13) yes
P2 Rh1 C3 122.41(13) yes
P2 Rh1 C4 157.32(13) yes
P2 Rh1 C5 142.90(17) yes
C1 Rh1 C2 35.54(18) yes
C1 Rh1 C3 58.70(17) yes
C1 Rh1 C4 58.49(18) yes
C1 Rh1 C5 34.29(19) yes
C2 Rh1 C3 35.6(2) yes
C2 Rh1 C4 59.15(19) yes
C2 Rh1 C5 58.31(15) yes
C3 Rh1 C4 35.32(18) yes
C3 Rh1 C5 58.29(17) yes
C4 Rh1 C5 35.3(2) yes
Rh1 P1 C6 121.78(9) yes
Rh1 P1 C12 111.55(11) yes
Rh1 P1 C18 113.87(10) yes
C6 P1 C12 98.01(14) yes
C6 P1 C18 106.65(14) yes
C12 P1 C18 102.26(13) yes
Rh1 P2 C24 117.53(10) yes
Rh1 P2 C30 107.68(8) yes
Rh1 P2 C36 124.88(9) yes
C24 P2 C30 102.07(12) yes
C24 P2 C36 98.94(11) yes
C30 P2 C36 102.77(12) yes
Rh1 C1 C2 69.6(2) yes
Rh1 C1 C5 72.7(2) yes
C2 C1 C5 107.3(5) no
Rh1 C2 C1 74.8(2) yes
Rh1 C2 C3 73.9(2) yes
C1 C2 C3 108.5(4) no
Rh1 C3 C2 70.6(2) yes
Rh1 C3 C4 70.7(2) yes
C2 C3 C4 106.8(4) no
Rh1 C4 C3 74.0(3) yes
Rh1 C4 C5 74.8(3) yes
C3 C4 C5 108.5(5) no
Rh1 C5 C1 73.1(3) yes
Rh1 C5 C4 70.0(3) yes
C1 C5 C4 108.6(4) no
P1 C6 C7 119.1(2) yes
P1 C6 C11 122.5(2) yes
C7 C6 C11 118.2(3) no
C6 C7 C8 120.6(3) no
C7 C8 C9 120.0(3) no
C8 C9 C10 120.2(3) no
C9 C10 C11 120.1(3) no
C6 C11 C10 120.9(3) no
P1 C12 C13 117.3(2) yes
P1 C12 C17 124.8(2) yes
C13 C12 C17 118.0(3) no
C12 C13 C14 121.1(3) no
C13 C14 C15 120.3(3) no
C14 C15 C16 119.6(4) no
C15 C16 C17 120.4(3) no
C12 C17 C16 120.6(3) no
P1 C18 C19 116.0(3) yes
P1 C18 C23 125.4(2) yes
C19 C18 C23 118.6(3) no
C18 C19 C20 121.6(4) no
C19 C20 C21 119.3(4) no
C20 C21 C22 120.2(4) no
C21 C22 C23 120.8(5) no
C18 C23 C22 119.4(3) no
P2 C24 C25 119.3(2) yes
P2 C24 C29 122.2(2) yes
C25 C24 C29 118.5(3) no
C24 C25 C26 120.4(3) no
C25 C26 C27 120.4(3) no
C26 C27 C28 119.9(3) no
C27 C28 C29 119.9(3) no
C24 C29 C28 120.8(3) no
P2 C30 C31 123.4(2) yes
P2 C30 C35 118.4(2) yes
C31 C30 C35 118.0(2) no
C30 C31 C32 120.8(3) no
C31 C32 C33 120.6(3) no
C32 C33 C34 119.5(3) no
C33 C34 C35 120.3(3) no
C30 C35 C34 120.8(3) no
P2 C36 C37 118.7(2) yes
P2 C36 C41 123.8(2) yes
C37 C36 C41 117.5(3) no
C36 C37 C38 121.3(3) no
C37 C38 C39 120.5(3) no
C38 C39 C40 118.8(3) no
C39 C40 C41 121.0(4) no
C36 C41 C40 120.8(3) no
Rh1 C1 H1A 123.00 no
C2 C1 H1A 126.00 no
C5 C1 H1A 126.00 no
Rh1 C2 H2A 117.00 no
C1 C2 H2A 126.00 no
C3 C2 H2A 126.00 no
Rh1 C3 H3A 124.00 no
C2 C3 H3A 127.00 no
C4 C3 H3A 127.00 no
Rh1 C4 H4A 118.00 no
C3 C4 H4A 126.00 no
C5 C4 H4A 126.00 no
Rh1 C5 H5A 123.00 no
C1 C5 H5A 126.00 no
C4 C5 H5A 126.00 no
C6 C7 H7 120.00 no
C8 C7 H7 120.00 no
C7 C8 H8 120.00 no
C9 C8 H8 120.00 no
C8 C9 H9 120.00 no
C10 C9 H9 120.00 no
C9 C10 H10 120.00 no
C11 C10 H10 120.00 no
C6 C11 H11 120.00 no
C10 C11 H11 120.00 no
C12 C13 H13 119.00 no
C14 C13 H13 119.00 no
C13 C14 H14 120.00 no
C15 C14 H14 120.00 no
C14 C15 H15 120.00 no
C16 C15 H15 120.00 no
C15 C16 H16 120.00 no
C17 C16 H16 120.00 no
C12 C17 H17 120.00 no
C16 C17 H17 120.00 no
C18 C19 H19 119.00 no
C20 C19 H19 119.00 no
C19 C20 H20 120.00 no
C21 C20 H20 120.00 no
C20 C21 H21 120.00 no
C22 C21 H21 120.00 no
C21 C22 H22 120.00 no
C23 C22 H22 120.00 no
C18 C23 H23 120.00 no
C22 C23 H23 120.00 no
C24 C25 H25 120.00 no
C26 C25 H25 120.00 no
C25 C26 H26 120.00 no
C27 C26 H26 120.00 no
C26 C27 H27 120.00 no
C28 C27 H27 120.00 no
C27 C28 H28 120.00 no
C29 C28 H28 120.00 no
C24 C29 H29 120.00 no
C28 C29 H29 120.00 no
C30 C31 H31 120.00 no
C32 C31 H31 120.00 no
C31 C32 H32 120.00 no
C33 C32 H32 120.00 no
C32 C33 H33 120.00 no
C34 C33 H33 120.00 no
C33 C34 H34 120.00 no
C35 C34 H34 120.00 no
C30 C35 H35 120.00 no
C34 C35 H35 120.00 no
C36 C37 H37 119.00 no
C38 C37 H37 119.00 no
C37 C38 H38 120.00 no
C39 C38 H38 120.00 no
C38 C39 H39 121.00 no
C40 C39 H39 121.00 no
C39 C40 H40 120.00 no
C41 C40 H40 119.00 no
C36 C41 H41 120.00 no
C40 C41 H41 120.00 no
C52 C51 C56 121.4(6) no
C51 C52 C53 119.5(6) no
C52 C53 C54 120.1(6) no
C53 C54 C55 120.6(6) no
C54 C55 C56 120.0(5) no
C51 C56 C55 118.3(6) no
C52 C51 H51 119.00 no
C56 C51 H51 119.00 no
C51 C52 H52 120.00 no
C53 C52 H52 120.00 no
C52 C53 H53 120.00 no
C54 C53 H53 120.00 no
C53 C54 H54 120.00 no
C55 C54 H54 120.00 no
C54 C55 H55 120.00 no
C56 C55 H55 120.00 no
C51 C56 H56 121.00 no
C55 C56 H56 121.00 no

loop_
_geom_bond_atom_site_label_1
_geom_bond_atom_site_label_2
_geom_bond_distance
_geom_bond_publ_flag
Rh1 P1 2.2069(7) yes
Rh1 P2 2.2212(7) yes
Rh1 C1 2.301(4) yes
Rh1 C2 2.235(4) yes
Rh1 C3 2.277(4) yes
Rh1 C4 2.236(5) yes
Rh1 C5 2.296(4) yes
P1 C6 1.841(3) yes
P1 C12 1.850(3) yes
P1 C18 1.843(3) yes
P2 C24 1.852(3) yes
P2 C30 1.855(2) yes
P2 C36 1.852(3) yes
C1 C2 1.386(7) no
C1 C5 1.355(8) no
C2 C3 1.380(8) no
C3 C4 1.370(7) no
C4 C5 1.375(8) no
C6 C7 1.387(4) no
C6 C11 1.391(4) no
C7 C8 1.380(5) no
C8 C9 1.373(5) no
C9 C10 1.366(6) no
C10 C11 1.375(5) no
C12 C13 1.395(4) no
C12 C17 1.376(4) no
C13 C14 1.374(5) no
C14 C15 1.361(5) no
C15 C16 1.378(6) no
C16 C17 1.385(5) no
C18 C19 1.385(5) no
C18 C23 1.387(5) no
C19 C20 1.386(5) no
C20 C21 1.372(8) no
C21 C22 1.367(7) no
C22 C23 1.402(5) no
C24 C25 1.390(4) no
C24 C29 1.383(4) no
C25 C26 1.385(4) no
C26 C27 1.369(5) no
C27 C28 1.375(5) no
C28 C29 1.388(4) no
C30 C31 1.377(4) no
C30 C35 1.386(4) no
C31 C32 1.390(5) no
C32 C33 1.364(5) no
C33 C34 1.369(5) no
C34 C35 1.389(5) no
C36 C37 1.390(4) no
C36 C41 1.383(4) no
C37 C38 1.375(5) no
C38 C39 1.379(6) no
C39 C40 1.364(6) no
C40 C41 1.384(5) no
C1 H1A 0.9300 no
C2 H2A 0.9300 no
C3 H3A 0.9300 no
C4 H4A 0.9300 no
C5 H5A 0.9300 no
C7 H7 0.9300 no
C8 H8 0.9300 no
C9 H9 0.9300 no
C10 H10 0.9300 no
C11 H11 0.9300 no
C13 H13 0.9300 no
C14 H14 0.9300 no
C15 H15 0.9300 no
C16 H16 0.9300 no
C17 H17 0.9300 no
C19 H19 0.9300 no
C20 H20 0.9300 no
C21 H21 0.9300 no
C22 H22 0.9300 no
C23 H23 0.9300 no
C25 H25 0.9300 no
C26 H26 0.9300 no
C27 H27 0.9300 no
C28 H28 0.9300 no
C29 H29 0.9300 no
C31 H31 0.9300 no
C32 H32 0.9300 no
C33 H33 0.9300 no
C34 H34 0.9300 no
C35 H35 0.9300 no
C37 H37 0.9300 no
C38 H38 0.9300 no
C39 H39 0.9300 no
C40 H40 0.9300 no
C41 H41 0.9300 no
C51 C52 1.350(10) no
C51 C56 1.353(10) no
C52 C53 1.348(11) no
C53 C54 1.334(9) no
C54 C55 1.357(9) no
C55 C56 1.361(9) no
C51 H51 0.9300 no
C52 H52 0.9300 no
C53 H53 0.9300 no
C54 H54 0.9300 no
C55 H55 0.9300 no
C56 H56 0.9300 no

loop_
_geom_contact_atom_site_label_1
_geom_contact_atom_site_label_2
_geom_contact_distance
_geom_contact_site_symmetry_2
_geom_contact_publ_flag
Rh1 H7 3.2000 . no
Rh1 H13 3.6400 . no
Rh1 H19 3.1700 . no
Rh1 H25 3.0800 . no
Rh1 H35 3.4100 . no
P1 P2 3.3463(10) . no
P1 C4 3.418(4) . no
P1 C36 3.692(3) . no
P2 P1 3.3463(10) . no
P2 C2 3.409(4) . no
C1 C3 2.244(7) . no
C1 C4 2.217(7) . no
C2 C9 3.475(5) 1_565 no
C2 C30 3.351(5) . no
C2 C35 3.563(5) . no
C2 C5 2.208(6) . no
C2 P2 3.409(4) . no
C2 C4 2.207(8) . no
C3 C10 3.494(5) 1_565 no
C3 C5 2.227(7) . no
C3 C1 2.244(7) . no
C4 C13 3.473(6) . no
C4 P1 3.418(4) . no
C4 C12 3.345(6) . no
C4 C2 2.207(8) . no
C4 C1 2.217(7) . no
C5 C3 2.227(7) . no
C5 C2 2.208(6) . no
C6 C37 3.559(4) . no
C7 C37 3.442(4) . no
C9 C2 3.475(5) 1_545 no
C10 C3 3.494(5) 1_545 no
C11 C23 3.293(4) . no
C11 C13 3.546(5) . no
C13 C4 3.473(6) . no
C13 C11 3.546(5) . no
C17 C19 3.352(5) . no
C18 C36 3.459(4) . no
C19 C17 3.352(5) . no
C23 C37 3.534(4) . no
C23 C11 3.293(4) . no
C29 C37 3.350(4) . no
C29 C31 3.303(5) . no
C31 C29 3.303(5) . no
C32 C53 3.376(7) 2_666 no
C35 C41 3.289(5) . no
C35 C2 3.563(5) . no
C36 C18 3.459(4) . no
C37 C6 3.559(4) . no
C37 C23 3.534(4) . no
C37 C29 3.350(4) . no
C37 C7 3.442(4) . no
C41 C35 3.289(5) . no
C53 C32 3.376(7) 2_666 no
C1 H25 3.0000 . no
C1 H9 2.9400 1_565 no
C1 H2A 2.0700 . no
C1 H5A 2.0400 . no
C2 H1A 2.0800 . no
C2 H3A 2.0700 . no
C2 H9 2.9700 1_565 no
C3 H4A 2.0600 . no
C3 H10 2.9600 1_565 no
C3 H2A 2.0700 . no
C4 H3A 2.0600 . no
C4 H5A 2.0600 . no
C5 H4A 2.0600 . no
C5 H1A 2.0500 . no
C6 H13 2.9300 . no
C6 H23 2.8000 . no
C6 H37 3.0500 . no
C7 H37 2.6500 . no
C8 H51 3.0400 2_766 no
C11 H23 2.6400 . no
C12 H11 2.9400 . no
C12 H4A 2.8200 . no
C13 H4A 2.9600 . no
C16 H3A 2.9400 2_767 no
C17 H3A 3.0400 2_767 no
C18 H17 2.6500 . no
C19 H17 2.7000 . no
C20 H10 3.1000 2_757 no
C21 H10 3.0700 2_757 no
C22 H11 3.0200 2_757 no
C23 H11 2.9700 . no
C24 H37 2.9200 . no
C24 H31 2.6000 . no
C25 H7 3.0500 . no
C29 H31 2.6800 . no
C30 H41 2.7000 . no
C30 H2A 2.8200 . no
C31 H54 3.1000 . no
C32 H53 3.0700 2_666 no
C35 H2A 3.0600 . no
C35 H41 2.5700 . no
C36 H29 2.7600 . no
C41 H35 3.0900 . no
C51 H29 3.0200 2_666 no
C54 H26 3.0800 2_766 no
H1A H25 2.5600 . no
H2A C30 2.8200 . no
H2A C35 3.0600 . no
H3A C16 2.9400 2_767 no
H3A C17 3.0400 2_767 no
H3A H16 2.4100 2_767 no
H4A C13 2.9600 . no
H4A C12 2.8200 . no
H7 C25 3.0500 . no
H7 Rh1 3.2000 . no
H7 H37 2.5400 . no
H9 C1 2.9400 1_545 no
H9 C2 2.9700 1_545 no
H10 C21 3.0700 2_757 no
H10 C3 2.9600 1_545 no
H10 C20 3.1000 2_757 no
H11 C12 2.9400 . no
H11 C23 2.9700 . no
H11 H23 2.4300 . no
H11 C22 3.0200 2_757 no
H13 C6 2.9300 . no
H13 Rh1 3.6400 . no
H15 H20 2.5900 1_655 no
H15 H34 2.4600 2_767 no
H16 H3A 2.4100 2_767 no
H17 C18 2.6500 . no
H17 C19 2.7000 . no
H19 Rh1 3.1700 . no
H20 H15 2.5900 1_455 no
H23 H11 2.4300 . no
H23 C6 2.8000 . no
H23 C11 2.6400 . no
H25 Rh1 3.0800 . no
H25 C1 3.0000 . no
H25 H1A 2.5600 . no
H26 C54 3.0800 2_766 no
H29 C51 3.0200 2_666 no
H29 C36 2.7600 . no
H31 C24 2.6000 . no
H31 C29 2.6800 . no
H34 H15 2.4600 2_767 no
H35 Rh1 3.4100 . no
H35 C41 3.0900 . no
H35 H41 2.4200 . no
H37 H7 2.5400 . no
H37 C6 3.0500 . no
H37 C7 2.6500 . no
H37 C24 2.9200 . no
H41 C30 2.7000 . no
H41 C35 2.5700 . no
H41 H35 2.4200 . no
H51 C8 3.0400 2_766 no
H53 C32 3.0700 2_666 no
H54 C31 3.1000 . no

loop_
_geom_torsion_atom_site_label_1
_geom_torsion_atom_site_label_2
_geom_torsion_atom_site_label_3
_geom_torsion_atom_site_label_4
_geom_torsion
_geom_torsion_publ_flag
P2 Rh1 P1 C6 68.93(12) no
C1 Rh1 P1 C6 -74.7(2) no
C2 Rh1 P1 C6 -148.6(3) no
C3 Rh1 P1 C6 -154.36(19) no
C4 Rh1 P1 C6 -123.88(18) no
C5 Rh1 P1 C6 -89.0(2) no
P2 Rh1 P1 C12 -176.18(10) no
C1 Rh1 P1 C12 40.2(2) no
C2 Rh1 P1 C12 -33.7(3) no
C3 Rh1 P1 C12 -39.47(19) no
C4 Rh1 P1 C12 -8.99(17) no
C5 Rh1 P1 C12 25.92(19) no
P2 Rh1 P1 C18 -61.07(11) no
C1 Rh1 P1 C18 155.3(2) no
C2 Rh1 P1 C18 81.4(3) no
C3 Rh1 P1 C18 75.65(19) no
C4 Rh1 P1 C18 106.12(17) no
C5 Rh1 P1 C18 141.03(19) no
P1 Rh1 P2 C24 -108.90(9) no
C1 Rh1 P2 C24 49.57(15) no
C2 Rh1 P2 C24 84.84(18) no
C3 Rh1 P2 C24 114.65(17) no
C4 Rh1 P2 C24 105.5(4) no
C5 Rh1 P2 C24 35.76(19) no
P1 Rh1 P2 C30 136.68(9) no
C1 Rh1 P2 C30 -64.86(15) no
C2 Rh1 P2 C30 -29.59(18) no
C3 Rh1 P2 C30 0.23(17) no
C4 Rh1 P2 C30 -8.9(4) no
C5 Rh1 P2 C30 -78.67(19) no
P1 Rh1 P2 C36 16.34(11) no
C1 Rh1 P2 C36 174.80(16) no
C2 Rh1 P2 C36 -149.93(19) no
C3 Rh1 P2 C36 -120.11(18) no
C4 Rh1 P2 C36 -129.2(4) no
C5 Rh1 P2 C36 161.0(2) no
P1 Rh1 C1 C2 -140.6(3) no
P2 Rh1 C1 C2 78.2(3) no
C3 Rh1 C1 C2 -38.2(3) no
C4 Rh1 C1 C2 -79.8(3) no
C5 Rh1 C1 C2 -116.6(4) no
P1 Rh1 C1 C5 -23.9(4) no
P2 Rh1 C1 C5 -165.2(3) no
C2 Rh1 C1 C5 116.6(4) no
C3 Rh1 C1 C5 78.5(3) no
C4 Rh1 C1 C5 36.8(3) no
C5 Rh1 C2 C3 -78.6(3) no
P1 Rh1 C4 C3 -131.9(3) no
P2 Rh1 C4 C3 13.4(5) no
C1 Rh1 C4 C3 79.1(3) no
C2 Rh1 C4 C3 37.3(3) no
C5 Rh1 C4 C3 114.9(4) no
P1 Rh1 C2 C1 106.4(4) no
P2 Rh1 C2 C1 -111.3(3) no
C3 Rh1 C2 C1 114.8(4) no
C4 Rh1 C2 C1 77.8(3) no
C5 Rh1 C2 C1 36.3(3) no
P1 Rh1 C2 C3 -8.5(5) no
P2 Rh1 C2 C3 133.8(3) no
C1 Rh1 C2 C3 -114.8(4) no
C4 Rh1 C2 C3 -37.0(3) no
P1 Rh1 C5 C1 165.3(2) no
C2 Rh1 C5 C1 -37.6(3) no
C3 Rh1 C5 C1 -79.8(3) no
C4 Rh1 C5 C1 -117.8(4) no
P1 Rh1 C3 C2 176.2(2) no
P2 Rh1 C3 C2 -57.3(3) no
C1 Rh1 C3 C2 38.1(3) no
C4 Rh1 C3 C2 116.6(4) no
C5 Rh1 C3 C2 78.6(3) no
P1 Rh1 C3 C4 59.6(3) no
P2 Rh1 C3 C4 -173.9(2) no
C1 Rh1 C3 C4 -78.5(3) no
C2 Rh1 C3 C4 -116.6(4) no
C5 Rh1 C3 C4 -38.0(3) no
P2 Rh1 C5 C4 141.2(3) no
P1 Rh1 C4 C5 113.2(3) no
P2 Rh1 C5 C1 23.4(4) no
C1 Rh1 C4 C5 -35.8(3) no
C2 Rh1 C4 C5 -77.6(3) no
C3 Rh1 C4 C5 -114.9(4) no
P1 Rh1 C5 C4 -76.9(3) no
C2 Rh1 C5 C4 80.2(3) no
C3 Rh1 C5 C4 38.1(3) no
P2 Rh1 C4 C5 -101.5(4) no
C1 Rh1 C5 C4 117.8(4) no
C12 P1 C6 C11 50.7(3) no
Rh1 P1 C6 C7 -3.0(3) no
C18 P1 C6 C11 -54.8(3) no
C18 P1 C12 C17 -10.9(4) no
Rh1 P1 C6 C11 172.2(2) no
C6 P1 C12 C17 -119.9(3) no
C12 P1 C6 C7 -124.5(3) no
Rh1 P1 C18 C19 -42.4(3) no
Rh1 P1 C12 C13 -68.9(3) no
C12 P1 C18 C23 -103.4(3) no
C18 P1 C6 C7 130.0(3) no
Rh1 P1 C12 C17 111.2(3) no
Rh1 P1 C18 C23 136.2(2) no
C6 P1 C12 C13 60.0(3) no
C18 P1 C12 C13 169.0(3) no
C12 P1 C18 C19 78.1(3) no
C6 P1 C18 C23 -1.0(3) no
C6 P1 C18 C19 -179.6(2) no
Rh1 P2 C36 C41 102.4(3) no
Rh1 P2 C36 C37 -77.8(2) no
C24 P2 C36 C41 -124.8(3) no
C30 P2 C36 C41 -20.1(3) no
C24 P2 C36 C37 55.0(3) no
C36 P2 C30 C31 -111.0(2) no
C36 P2 C24 C29 40.2(3) no
C30 P2 C36 C37 159.7(2) no
C24 P2 C30 C31 -8.8(2) no
Rh1 P2 C30 C31 115.5(2) no
Rh1 P2 C24 C25 -3.2(2) no
C36 P2 C24 C25 -140.5(2) no
C30 P2 C24 C29 -65.0(2) no
C36 P2 C30 C35 74.1(2) no
C30 P2 C24 C25 114.3(2) no
Rh1 P2 C24 C29 177.5(2) no
C24 P2 C30 C35 176.3(2) no
Rh1 P2 C30 C35 -59.3(2) no
C2 C1 C5 C4 0.1(4) no
Rh1 C1 C5 C4 -61.3(3) no
C2 C1 C5 Rh1 61.4(3) no
C5 C1 C2 C3 3.4(4) no
C5 C1 C2 Rh1 -63.3(3) no
Rh1 C1 C2 C3 66.8(3) no
C1 C2 C3 Rh1 -67.4(3) no
Rh1 C2 C3 C4 61.8(3) no
C1 C2 C3 C4 -5.6(4) no
Rh1 C3 C4 C5 67.4(3) no
C2 C3 C4 C5 5.7(5) no
C2 C3 C4 Rh1 -61.7(3) no
Rh1 C4 C5 C1 63.2(3) no
C3 C4 C5 Rh1 -66.9(3) no
C3 C4 C5 C1 -3.6(5) no
P1 C6 C7 C8 177.7(2) no
C7 C6 C11 C10 -2.3(5) no
C11 C6 C7 C8 2.3(5) no
P1 C6 C11 C10 -177.5(2) no
C6 C7 C8 C9 -0.7(5) no
C7 C8 C9 C10 -0.9(5) no
C8 C9 C10 C11 0.9(5) no
C9 C10 C11 C6 0.7(5) no
C17 C12 C13 C14 -3.5(5) no
P1 C12 C17 C16 -177.1(4) no
P1 C12 C13 C14 176.6(3) no
C13 C12 C17 C16 3.0(6) no
C12 C13 C14 C15 1.2(6) no
C13 C14 C15 C16 1.7(7) no
C14 C15 C16 C17 -2.2(9) no
C15 C16 C17 C12 -0.2(8) no
P1 C18 C19 C20 179.7(3) no
P1 C18 C23 C22 -178.7(3) no
C19 C18 C23 C22 -0.2(5) no
C23 C18 C19 C20 1.0(5) no
C18 C19 C20 C21 -1.2(5) no
C19 C20 C21 C22 0.6(5) no
C20 C21 C22 C23 0.2(6) no
C21 C22 C23 C18 -0.4(5) no
C29 C24 C25 C26 0.6(4) no
P2 C24 C25 C26 -178.7(2) no
C25 C24 C29 C28 -0.8(4) no
P2 C24 C29 C28 178.6(2) no
C24 C25 C26 C27 -0.4(5) no
C25 C26 C27 C28 0.4(5) no
C26 C27 C28 C29 -0.5(5) no
C27 C28 C29 C24 0.7(5) no
P2 C30 C31 C32 -174.4(3) no
C31 C30 C35 C34 1.6(4) no
C35 C30 C31 C32 0.5(4) no
P2 C30 C35 C34 176.7(2) no
C30 C31 C32 C33 -1.7(5) no
C31 C32 C33 C34 0.9(5) no
C32 C33 C34 C35 1.2(5) no
C33 C34 C35 C30 -2.4(5) no
P2 C36 C37 C38 -180.0(3) no
C41 C36 C37 C38 -0.1(4) no
P2 C36 C41 C40 -180.0(3) no
C37 C36 C41 C40 0.2(5) no
C36 C37 C38 C39 0.6(5) no
C37 C38 C39 C40 -1.1(5) no
C38 C39 C40 C41 1.3(5) no
C39 C40 C41 C36 -0.8(5) no
C56 C51 C52 C53 1.6(9) no
C52 C51 C56 C55 -2.3(9) no
C51 C52 C53 C54 -0.1(9) no
C52 C53 C54 C55 -0.7(9) no
C53 C54 C55 C56 -0.1(8) no
C54 C55 C56 C51 1.5(8) no
